data_7105757
loop_
_publ_author_name
'Kinkini Roy'
'Chun Wang'
'Mark Smith'
'Mahender Dewal'
'Arief Wibowo'
'Julius Brown'
'Shuguo Ma'
'Linda Shimizu'

_publ_section_title
;
 Guest induced transformations of assembled pyridyl bis-urea macrocycles
;
_journal_name_full Chem.Commun.
_journal_page_first 277
_journal_paper_doi 10.1039/c0cc01952f
_journal_volume 47
_journal_year 2011
_chemical_formula_moiety 'C16 H18 N6 O2'
_chemical_formula_sum 'C16 H18 N6 O2'
_chemical_formula_weight 326.36
_chemical_name_systematic
;
?
;
_space_group_IT_number 14
_symmetry_cell_setting monoclinic
_symmetry_space_group_name_Hall '-P 2ybc'
_symmetry_space_group_name_H-M 'P 1 21/c 1'
_atom_sites_solution_hydrogens geom
_atom_sites_solution_primary direct
_atom_sites_solution_secondary difmap
_audit_creation_method SHELXL-97
_cell_angle_alpha 90.00
_cell_angle_beta 90.2010(10)
_cell_angle_gamma 90.00
_cell_formula_units_Z 2
_cell_length_a 9.5207(5)
_cell_length_b 4.6948(3)
_cell_length_c 16.3045(9)
_cell_measurement_reflns_used 2525
_cell_measurement_temperature 150(2)
_cell_measurement_theta_max 26.356
_cell_measurement_theta_min 2.498
_cell_volume 728.77(7)
_computing_cell_refinement 'SAINT-Plus Version 6.45 (Bruker, 2001)'
_computing_data_collection 'SMART Version 5.625 (Bruker, 2001)'
_computing_data_reduction 'SAINT-Plus Version 6.45 (Bruker, 2001)'
_computing_molecular_graphics various
_computing_publication_material 'SHELXTL Version 6.14 (Bruker, 2000)'
_computing_structure_refinement 'SHELXL-97 (Sheldrick, 1997)'
_computing_structure_solution 'SHELXS-97 (Sheldrick, 1990)'
_diffrn_ambient_temperature 150(2)
_diffrn_measured_fraction_theta_full 1.000
_diffrn_measured_fraction_theta_max 1.000
_diffrn_measurement_device_type 'Bruker SMART APEX CCD diffractometer'
_diffrn_measurement_method 'omega scans'
_diffrn_radiation_monochromator graphite
_diffrn_radiation_source 'fine-focus sealed tube'
_diffrn_radiation_type MoK\a
_diffrn_radiation_wavelength 0.71073
_diffrn_reflns_av_R_equivalents 0.0502
_diffrn_reflns_av_sigmaI/netI 0.0367
_diffrn_reflns_limit_h_max 11
_diffrn_reflns_limit_h_min -11
_diffrn_reflns_limit_k_max 5
_diffrn_reflns_limit_k_min -5
_diffrn_reflns_limit_l_max 20
_diffrn_reflns_limit_l_min -20
_diffrn_reflns_number 8648
_diffrn_reflns_theta_full 26.37
_diffrn_reflns_theta_max 26.37
_diffrn_reflns_theta_min 2.14
_exptl_absorpt_coefficient_mu 0.104
_exptl_absorpt_correction_type none
_exptl_crystal_colour colorless
_exptl_crystal_density_diffrn 1.487
_exptl_crystal_density_method 'not measured'
_exptl_crystal_description block
_exptl_crystal_F_000 344
_exptl_crystal_size_max 0.24
_exptl_crystal_size_mid 0.22
_exptl_crystal_size_min 0.10
_refine_diff_density_max 0.223
_refine_diff_density_min -0.162
_refine_diff_density_rms 0.041
_refine_ls_extinction_method none
_refine_ls_goodness_of_fit_ref 1.014
_refine_ls_hydrogen_treatment refU
_refine_ls_matrix_type full
_refine_ls_number_parameters 124
_refine_ls_number_reflns 1489
_refine_ls_number_restraints 0
_refine_ls_restrained_S_all 1.014
_refine_ls_R_factor_all 0.0452
_refine_ls_R_factor_gt 0.0352
_refine_ls_shift/su_max 0.000
_refine_ls_shift/su_mean 0.000
_refine_ls_structure_factor_coef Fsqd
_refine_ls_weighting_details 'calc w=1/[\s^2^(Fo^2^)+(0.0470P)^2^+0.0000P] where P=(Fo^2^+2Fc^2^)/3'
_refine_ls_weighting_scheme calc
_refine_ls_wR_factor_gt 0.0832
_refine_ls_wR_factor_ref 0.0875
_reflns_number_gt 1214
_reflns_number_total 1489
_reflns_threshold_expression >2sigma(I)
_cod_data_source_file C0CC01952F.TXT
_cod_data_source_block 1
_cod_depositor_comments
;
The following automatic conversions were performed:
'_symmetry_cell_setting' value 'Monoclinic' changed to 'monoclinic'
according to '/home/saulius/struct/CIF-dictionaries/cif_core.dic'
dictionary named 'cif_core.dic' version 2.4.1 from 2010-06-29.

Automatic conversion script
Id: cif_fix_enum 1527 2010-12-29 10:47:43Z saulius 
;
_cod_original_sg_symbol_H-M 'P 21/c'
_cod_database_code 7105757

loop_
_symmetry_equiv_pos_as_xyz
'x, y, z'
'-x, y+1/2, -z+1/2'
'-x, -y, -z'
'x, -y-1/2, z-1/2'

loop_
_atom_site_label
_atom_site_type_symbol
_atom_site_fract_x
_atom_site_fract_y
_atom_site_fract_z
_atom_site_U_iso_or_equiv
_atom_site_adp_type
_atom_site_occupancy
_atom_site_symmetry_multiplicity
_atom_site_calc_flag
_atom_site_refinement_flags
_atom_site_disorder_assembly
_atom_site_disorder_group
C1 C 0.37600(14) 0.7876(3) 0.40923(8) 0.0189(3) Uani 1 1 d . . .
C2 C 0.16253(14) 0.6850(3) 0.48732(8) 0.0222(3) Uani 1 1 d . . .
H2A H 0.1583 0.5210 0.4492 0.025(4) Uiso 1 1 calc R . .
H2B H 0.0714 0.7861 0.4841 0.030(4) Uiso 1 1 calc R . .
C3 C 0.18345(14) 0.5754(3) 0.57381(8) 0.0196(3) Uani 1 1 d . . .
C4 C 0.10596(15) 0.6794(3) 0.63882(9) 0.0231(3) Uani 1 1 d . . .
H4 H 0.0345 0.8173 0.6299 0.026(4) Uiso 1 1 calc R . .
C5 C 0.13423(15) 0.5791(3) 0.71734(9) 0.0248(3) Uani 1 1 d . . .
H5 H 0.0825 0.6476 0.7630 0.023(4) Uiso 1 1 calc R . .
C6 C 0.23854(14) 0.3788(3) 0.72793(8) 0.0223(3) Uani 1 1 d . . .
H6 H 0.2599 0.3071 0.7810 0.027(4) Uiso 1 1 calc R . .
C7 C 0.31230(14) 0.2831(3) 0.65935(8) 0.0196(3) Uani 1 1 d . . .
C8 C 0.42455(14) 0.0598(3) 0.67133(8) 0.0211(3) Uani 1 1 d . . .
H8A H 0.4805 0.1110 0.7204 0.026(4) Uiso 1 1 calc R . .
H8B H 0.3781 -0.1246 0.6827 0.018(3) Uiso 1 1 calc R . .
N1 N 0.48034(12) 0.9791(2) 0.39683(7) 0.0206(3) Uani 1 1 d . . .
H1 H 0.4627(16) 1.153(4) 0.4082(9) 0.026(4) Uiso 1 1 d . . .
N2 N 0.27305(12) 0.8758(2) 0.46122(7) 0.0218(3) Uani 1 1 d . . .
H2 H 0.2906(16) 1.024(3) 0.4913(9) 0.024(4) Uiso 1 1 d . . .
N3 N 0.28442(12) 0.3764(2) 0.58336(7) 0.0199(3) Uani 1 1 d . . .
O1 O 0.37363(10) 0.55342(19) 0.37437(6) 0.0237(3) Uani 1 1 d . . .

loop_
_atom_site_aniso_label
_atom_site_aniso_U_11
_atom_site_aniso_U_22
_atom_site_aniso_U_33
_atom_site_aniso_U_23
_atom_site_aniso_U_13
_atom_site_aniso_U_12
C1 0.0233(7) 0.0163(7) 0.0172(7) 0.0014(5) -0.0037(5) 0.0030(6)
C2 0.0213(8) 0.0223(7) 0.0230(7) 0.0001(6) -0.0007(6) 0.0017(6)
C3 0.0183(7) 0.0175(7) 0.0230(7) -0.0012(5) -0.0015(5) -0.0029(5)
C4 0.0204(7) 0.0203(7) 0.0287(8) -0.0006(6) 0.0020(6) 0.0018(6)
C5 0.0251(8) 0.0250(8) 0.0245(7) -0.0013(6) 0.0065(6) -0.0019(6)
C6 0.0253(8) 0.0215(7) 0.0202(7) 0.0021(6) 0.0020(6) -0.0040(6)
C7 0.0207(7) 0.0157(7) 0.0226(7) -0.0007(5) 0.0002(6) -0.0043(6)
C8 0.0248(8) 0.0176(7) 0.0209(7) 0.0022(5) -0.0008(6) -0.0004(6)
N1 0.0247(6) 0.0133(6) 0.0238(6) -0.0017(5) 0.0005(5) 0.0014(5)
N2 0.0271(7) 0.0163(6) 0.0219(6) -0.0034(5) 0.0022(5) -0.0001(5)
N3 0.0214(6) 0.0172(6) 0.0213(6) -0.0005(5) 0.0001(5) -0.0009(5)
O1 0.0313(6) 0.0161(5) 0.0237(5) -0.0032(4) 0.0026(4) 0.0000(4)

loop_
_atom_type_symbol
_atom_type_description
_atom_type_scat_dispersion_real
_atom_type_scat_dispersion_imag
_atom_type_scat_source
C C 0.0033 0.0016 'International Tables Vol C Tables 4.2.6.8 and 6.1.1.4'
H H 0.0000 0.0000 'International Tables Vol C Tables 4.2.6.8 and 6.1.1.4'
N N 0.0061 0.0033 'International Tables Vol C Tables 4.2.6.8 and 6.1.1.4'
O O 0.0106 0.0060 'International Tables Vol C Tables 4.2.6.8 and 6.1.1.4'

loop_
_geom_angle_atom_site_label_1
_geom_angle_atom_site_label_2
_geom_angle_atom_site_label_3
_geom_angle
_geom_angle_site_symmetry_1
_geom_angle_site_symmetry_3
_geom_angle_publ_flag
O1 C1 N1 122.18(13) . . ?
O1 C1 N2 122.92(12) . . ?
N1 C1 N2 114.88(11) . . ?
N2 C2 C3 113.02(11) . . ?
N2 C2 H2A 109.0 . . ?
C3 C2 H2A 109.0 . . ?
N2 C2 H2B 109.0 . . ?
C3 C2 H2B 109.0 . . ?
H2A C2 H2B 107.8 . . ?
N3 C3 C4 122.54(13) . . ?
N3 C3 C2 115.75(11) . . ?
C4 C3 C2 121.69(13) . . ?
C3 C4 C5 118.98(13) . . ?
C3 C4 H4 120.5 . . ?
C5 C4 H4 120.5 . . ?
C6 C5 C4 118.93(13) . . ?
C6 C5 H5 120.5 . . ?
C4 C5 H5 120.5 . . ?
C5 C6 C7 118.91(13) . . ?
C5 C6 H6 120.5 . . ?
C7 C6 H6 120.5 . . ?
N3 C7 C6 122.44(13) . . ?
N3 C7 C8 118.99(12) . . ?
C6 C7 C8 118.54(12) . . ?
N1 C8 C7 115.64(11) 3_666 . ?
N1 C8 H8A 108.4 3_666 . ?
C7 C8 H8A 108.4 . . ?
N1 C8 H8B 108.4 3_666 . ?
C7 C8 H8B 108.4 . . ?
H8A C8 H8B 107.4 . . ?
C1 N1 C8 119.46(12) . 3_666 ?
C1 N1 H1 117.2(10) . . ?
C8 N1 H1 114.2(10) 3_666 . ?
C1 N2 C2 121.36(11) . . ?
C1 N2 H2 117.3(10) . . ?
C2 N2 H2 118.0(10) . . ?
C7 N3 C3 118.16(11) . . ?

loop_
_geom_bond_atom_site_label_1
_geom_bond_atom_site_label_2
_geom_bond_distance
_geom_bond_site_symmetry_2
_geom_bond_publ_flag
C1 O1 1.2379(15) . ?
C1 N1 1.3554(17) . ?
C1 N2 1.3625(17) . ?
C2 N2 1.4469(18) . ?
C2 C3 1.5136(18) . ?
C2 H2A 0.9900 . ?
C2 H2B 0.9900 . ?
C3 N3 1.3492(17) . ?
C3 C4 1.3828(19) . ?
C4 C5 1.389(2) . ?
C4 H4 0.9500 . ?
C5 C6 1.3781(19) . ?
C5 H5 0.9500 . ?
C6 C7 1.3969(18) . ?
C6 H6 0.9500 . ?
C7 N3 1.3397(17) . ?
C7 C8 1.5091(18) . ?
C8 N1 1.4474(17) 3_666 ?
C8 H8A 0.9900 . ?
C8 H8B 0.9900 . ?
N1 C8 1.4474(17) 3_666 ?
N1 H1 0.855(16) . ?
N2 H2 0.867(15) . ?

loop_
_geom_hbond_atom_site_label_D
_geom_hbond_atom_site_label_H
_geom_hbond_atom_site_label_A
_geom_hbond_distance_DH
_geom_hbond_distance_HA
_geom_hbond_distance_DA
_geom_hbond_angle_DHA
_geom_hbond_site_symmetry_A
N1 H1 O1 0.855(16) 2.133(17) 2.9042(15) 149.8(14) 1_565
N2 H2 N3 0.867(15) 2.235(15) 3.0822(16) 165.6(13) 1_565

loop_
_geom_torsion_atom_site_label_1
_geom_torsion_atom_site_label_2
_geom_torsion_atom_site_label_3
_geom_torsion_atom_site_label_4
_geom_torsion
_geom_torsion_site_symmetry_1
_geom_torsion_site_symmetry_2
_geom_torsion_site_symmetry_3
_geom_torsion_site_symmetry_4
_geom_torsion_publ_flag
N2 C2 C3 N3 -74.20(15) . . . . ?
N2 C2 C3 C4 104.18(15) . . . . ?
N3 C3 C4 C5 1.0(2) . . . . ?
C2 C3 C4 C5 -177.23(12) . . . . ?
C3 C4 C5 C6 -0.1(2) . . . . ?
C4 C5 C6 C7 -0.1(2) . . . . ?
C5 C6 C7 N3 -0.8(2) . . . . ?
C5 C6 C7 C8 -178.91(12) . . . . ?
N3 C7 C8 N1 16.50(18) . . . 3_666 ?
C6 C7 C8 N1 -165.28(12) . . . 3_666 ?
O1 C1 N1 C8 13.7(2) . . . 3_666 ?
N2 C1 N1 C8 -164.83(12) . . . 3_666 ?
O1 C1 N2 C2 8.1(2) . . . . ?
N1 C1 N2 C2 -173.43(12) . . . . ?
C3 C2 N2 C1 103.26(15) . . . . ?
C6 C7 N3 C3 1.66(19) . . . . ?
C8 C7 N3 C3 179.81(11) . . . . ?
C4 C3 N3 C7 -1.81(19) . . . . ?
C2 C3 N3 C7 176.56(11) . . . . ?
